data_4103696
loop_
_publ_author_name
'Susan K. Hanson'
'R. Tom Baker'
'John C. Gordon'
'Brian L. Scott'
'L. A. "Pete" Silks'
'David L. Thorn'

_publ_section_title
;
 Mechanism of Alcohol Oxidation by Dipicolinate Vanadium(V): Unexpected
 Role of Pyridine
;
_journal_name_full 'Journal of the American Chemical Society'
_journal_page_first 17804
_journal_page_last 17816
_journal_paper_doi 10.1021/ja105739k
_journal_volume 132
_journal_year 2010
_chemical_formula_sum 'C14 H17 N O6 S2 V'
_chemical_formula_weight 410.35
_chemical_name_systematic
; 
 ? 
;
_space_group_IT_number 14
_symmetry_cell_setting monoclinic
_symmetry_space_group_name_Hall '-P 2ybc'
_symmetry_space_group_name_H-M 'P 1 21/c 1'
_atom_sites_solution_hydrogens geom
_atom_sites_solution_primary direct
_atom_sites_solution_secondary difmap
_audit_creation_method SHELXL-97
_cell_angle_alpha 90.00
_cell_angle_beta 112.926(3)
_cell_angle_gamma 90.00
_cell_formula_units_Z 4
_cell_length_a 14.241(5)
_cell_length_b 8.419(3)
_cell_length_c 15.213(5)
_cell_measurement_temperature 140(1)
_cell_volume 1679.9(10)
_computing_cell_refinement 'SAINT+, v. 7.06 (Bruker AXS, 2001)'
_computing_data_collection 'APEX II, v. 1.08 (Bruker AXS, 2003)'
_computing_data_reduction 'SAINT+, v. 7.06 (Bruker AXS, 2001)'
_computing_molecular_graphics 'SHELXTL, v. 6.10, (Bruker AXS, 2000)'
_computing_publication_material 'SHELXTL, v. 6.10, (Bruker AXS, 2000)'
_computing_structure_refinement 'SHELXL-97 (Sheldrick, 1997)'
_computing_structure_solution 'SHELXS-97 (Sheldrick, 1990)'
_diffrn_ambient_temperature 140(1)
_diffrn_measured_fraction_theta_full 0.999
_diffrn_measured_fraction_theta_max 0.999
_diffrn_measurement_device_type 'Bruker D8 with APEXII CCD'
_diffrn_measurement_method '\w scans'
_diffrn_radiation_monochromator graphite
_diffrn_radiation_source 'fine-focus sealed tube'
_diffrn_radiation_type MoK\a
_diffrn_radiation_wavelength 0.71073
_diffrn_reflns_av_R_equivalents 0.0490
_diffrn_reflns_av_sigmaI/netI 0.0387
_diffrn_reflns_limit_h_max 17
_diffrn_reflns_limit_h_min -17
_diffrn_reflns_limit_k_max 10
_diffrn_reflns_limit_k_min -10
_diffrn_reflns_limit_l_max 18
_diffrn_reflns_limit_l_min -18
_diffrn_reflns_number 15195
_diffrn_reflns_theta_full 25.34
_diffrn_reflns_theta_max 25.34
_diffrn_reflns_theta_min 2.71
_diffrn_standards_decay_% 0
_diffrn_standards_interval_count 0
_diffrn_standards_interval_time 0
_diffrn_standards_number 0
_exptl_absorpt_coefficient_mu 0.869
_exptl_absorpt_correction_T_max 0.9337
_exptl_absorpt_correction_T_min 0.8185
_exptl_absorpt_correction_type multi-scan
_exptl_absorpt_process_details 'SADABS 2.03 (Sheldrick, 2001)'
_exptl_crystal_colour green
_exptl_crystal_density_diffrn 1.623
_exptl_crystal_density_method 'not measured'
_exptl_crystal_description slab
_exptl_crystal_F_000 844
_exptl_crystal_size_max 0.24
_exptl_crystal_size_mid 0.20
_exptl_crystal_size_min 0.08
_refine_diff_density_max 0.623
_refine_diff_density_min -0.388
_refine_diff_density_rms 0.079
_refine_ls_extinction_method none
_refine_ls_goodness_of_fit_ref 1.331
_refine_ls_hydrogen_treatment constr
_refine_ls_matrix_type full
_refine_ls_number_parameters 221
_refine_ls_number_reflns 3064
_refine_ls_number_restraints 0
_refine_ls_restrained_S_all 1.331
_refine_ls_R_factor_all 0.0476
_refine_ls_R_factor_gt 0.0372
_refine_ls_shift/su_max 0.001
_refine_ls_shift/su_mean 0.000
_refine_ls_structure_factor_coef Fsqd
_refine_ls_weighting_details 'calc w=1/[\s^2^(Fo^2^)+(0.0435P)^2^+0.0000P] where P=(Fo^2^+2Fc^2^)/3'
_refine_ls_weighting_scheme calc
_refine_ls_wR_factor_gt 0.0967
_refine_ls_wR_factor_ref 0.1023
_reflns_number_gt 2538
_reflns_number_total 3064
_reflns_threshold_expression >2sigma(I)
_cod_data_source_file ja105739k_si_001.cif
_cod_data_source_block apx1034
_cod_original_cell_volume 1679.8(10)
_cod_original_sg_symbol_H-M 'P 21/c'
_cod_database_code 4103696

loop_
_symmetry_equiv_pos_as_xyz
'x, y, z'
'-x, y+1/2, -z+1/2'
'-x, -y, -z'
'x, -y-1/2, z-1/2'

loop_
_atom_site_label
_atom_site_type_symbol
_atom_site_fract_x
_atom_site_fract_y
_atom_site_fract_z
_atom_site_U_iso_or_equiv
_atom_site_adp_type
_atom_site_occupancy
_atom_site_symmetry_multiplicity
_atom_site_calc_flag
_atom_site_refinement_flags
V1 V 0.79884(3) 0.41136(5) 0.06252(3) 0.01526(16) Uani 1 1 d .
S1 S 0.76428(5) 0.07548(8) -0.06157(5) 0.01902(19) Uani 1 1 d .
S2 S 1.02222(5) 0.46855(8) 0.20605(5) 0.01712(19) Uani 1 1 d .
N1 N 0.64933(16) 0.3927(2) -0.01927(15) 0.0144(5) Uani 1 1 d .
O1 O 0.80257(14) 0.5540(2) 0.13354(13) 0.0201(4) Uani 1 1 d .
O2 O 0.75678(13) 0.2305(2) 0.12795(13) 0.0179(4) Uani 1 1 d .
O3 O 0.77832(14) 0.5555(2) -0.05378(13) 0.0183(4) Uani 1 1 d .
O4 O 0.66081(15) 0.6682(2) -0.18400(14) 0.0234(5) Uani 1 1 d .
O5 O 0.81899(14) 0.2333(2) -0.03441(13) 0.0194(4) Uani 1 1 d .
O6 O 0.95276(14) 0.3707(2) 0.12040(13) 0.0211(5) Uani 1 1 d .
C1 C 0.6560(2) 0.2134(3) 0.09856(18) 0.0156(6) Uani 1 1 d .
C2 C 0.6031(2) 0.1229(3) 0.1394(2) 0.0187(6) Uani 1 1 d .
H2 H 0.6382 0.0679 0.1958 0.022 Uiso 1 1 calc R
C3 C 0.4957(2) 0.1136(3) 0.0957(2) 0.0195(6) Uani 1 1 d .
H3 H 0.4619 0.0529 0.1254 0.023 Uiso 1 1 calc R
C4 C 0.4387(2) 0.1890(3) 0.01218(19) 0.0191(6) Uani 1 1 d .
H4 H 0.3682 0.1771 -0.0147 0.023 Uiso 1 1 calc R
C5 C 0.4883(2) 0.2851(3) -0.03278(19) 0.0158(6) Uani 1 1 d .
C6 C 0.59506(19) 0.2957(3) 0.01357(18) 0.0136(6) Uani 1 1 d .
C7 C 0.4440(2) 0.3739(3) -0.11738(19) 0.0177(6) Uani 1 1 d .
H7 H 0.3738 0.3690 -0.1516 0.021 Uiso 1 1 calc R
C8 C 0.5023(2) 0.4681(3) -0.15061(19) 0.0183(6) Uani 1 1 d .
H8 H 0.4722 0.5247 -0.2072 0.022 Uiso 1 1 calc R
C9 C 0.6069(2) 0.4769(3) -0.09797(19) 0.0154(6) Uani 1 1 d .
C10 C 0.6865(2) 0.5768(3) -0.1158(2) 0.0178(6) Uani 1 1 d .
C11 C 0.7732(3) 0.0218(4) -0.1706(2) 0.0309(8) Uani 1 1 d .
H11A H 0.7365 0.0976 -0.2190 0.046 Uiso 1 1 calc R
H11B H 0.7443 -0.0819 -0.1894 0.046 Uiso 1 1 calc R
H11C H 0.8435 0.0208 -0.1624 0.046 Uiso 1 1 calc R
C12 C 0.8489(3) -0.0674(3) 0.0114(2) 0.0336(8) Uani 1 1 d .
H12A H 0.9128 -0.0605 0.0042 0.050 Uiso 1 1 calc R
H12B H 0.8204 -0.1715 -0.0069 0.050 Uiso 1 1 calc R
H12C H 0.8596 -0.0482 0.0769 0.050 Uiso 1 1 calc R
C13 C 1.0464(2) 0.6481(3) 0.1580(2) 0.0255(7) Uani 1 1 d .
H13A H 1.0678 0.6246 0.1069 0.038 Uiso 1 1 calc R
H13B H 1.0992 0.7060 0.2070 0.038 Uiso 1 1 calc R
H13C H 0.9853 0.7109 0.1341 0.038 Uiso 1 1 calc R
C14 C 1.1428(2) 0.3797(4) 0.2354(2) 0.0253(7) Uani 1 1 d .
H14A H 1.1421 0.2745 0.2593 0.038 Uiso 1 1 calc R
H14B H 1.1938 0.4421 0.2833 0.038 Uiso 1 1 calc R
H14C H 1.1583 0.3743 0.1794 0.038 Uiso 1 1 calc R

loop_
_atom_site_aniso_label
_atom_site_aniso_U_11
_atom_site_aniso_U_22
_atom_site_aniso_U_33
_atom_site_aniso_U_23
_atom_site_aniso_U_13
_atom_site_aniso_U_12
V1 0.0128(3) 0.0175(3) 0.0146(3) -0.00299(19) 0.0044(2) -0.00274(19)
S1 0.0186(4) 0.0182(4) 0.0210(4) -0.0029(3) 0.0084(3) -0.0035(3)
S2 0.0124(4) 0.0207(4) 0.0172(4) -0.0003(3) 0.0045(3) -0.0008(3)
N1 0.0163(12) 0.0121(12) 0.0158(12) -0.0014(9) 0.0073(10) -0.0025(9)
O1 0.0164(10) 0.0232(11) 0.0194(11) -0.0055(8) 0.0055(8) -0.0011(8)
O2 0.0129(9) 0.0224(10) 0.0166(10) 0.0038(8) 0.0038(8) 0.0017(8)
O3 0.0156(10) 0.0191(10) 0.0211(11) -0.0006(8) 0.0083(9) -0.0043(8)
O4 0.0291(12) 0.0219(11) 0.0229(11) 0.0068(9) 0.0143(9) 0.0021(9)
O5 0.0212(10) 0.0156(10) 0.0234(11) -0.0052(8) 0.0108(9) -0.0064(8)
O6 0.0172(10) 0.0214(10) 0.0202(11) -0.0086(9) 0.0025(9) -0.0011(8)
C1 0.0157(14) 0.0168(14) 0.0143(14) -0.0011(11) 0.0058(12) -0.0013(11)
C2 0.0214(15) 0.0190(15) 0.0162(15) 0.0037(12) 0.0077(12) 0.0022(12)
C3 0.0226(16) 0.0183(15) 0.0220(16) -0.0009(12) 0.0136(13) -0.0036(12)
C4 0.0132(14) 0.0213(16) 0.0225(16) -0.0064(12) 0.0066(12) -0.0046(12)
C5 0.0169(14) 0.0140(14) 0.0173(14) -0.0053(11) 0.0076(12) -0.0028(11)
C6 0.0148(13) 0.0136(14) 0.0137(14) -0.0038(11) 0.0071(11) -0.0019(11)
C7 0.0139(14) 0.0220(15) 0.0131(14) -0.0035(12) 0.0007(11) 0.0021(12)
C8 0.0219(15) 0.0192(15) 0.0144(14) 0.0007(11) 0.0077(12) 0.0031(12)
C9 0.0194(14) 0.0150(14) 0.0126(14) -0.0029(11) 0.0073(12) 0.0000(12)
C10 0.0239(16) 0.0141(14) 0.0190(15) -0.0050(12) 0.0121(13) -0.0019(12)
C11 0.046(2) 0.0261(17) 0.0174(16) -0.0048(13) 0.0094(15) -0.0088(15)
C12 0.043(2) 0.0201(17) 0.0275(18) 0.0037(14) 0.0029(16) -0.0029(15)
C13 0.0242(16) 0.0183(15) 0.0305(18) 0.0057(13) 0.0069(14) 0.0006(13)
C14 0.0155(15) 0.0280(17) 0.0305(17) 0.0033(14) 0.0066(13) 0.0051(13)

loop_
_atom_type_symbol
_atom_type_description
_atom_type_scat_dispersion_real
_atom_type_scat_dispersion_imag
_atom_type_scat_source
C C 0.0033 0.0016 'International Tables Vol C Tables 4.2.6.8 and 6.1.1.4'
H H 0.0000 0.0000 'International Tables Vol C Tables 4.2.6.8 and 6.1.1.4'
N N 0.0061 0.0033 'International Tables Vol C Tables 4.2.6.8 and 6.1.1.4'
O O 0.0106 0.0060 'International Tables Vol C Tables 4.2.6.8 and 6.1.1.4'
V V 0.3005 0.5294 'International Tables Vol C Tables 4.2.6.8 and 6.1.1.4'
S S 0.1246 0.1234 'International Tables Vol C Tables 4.2.6.8 and 6.1.1.4'

loop_
_geom_angle_atom_site_label_1
_geom_angle_atom_site_label_2
_geom_angle_atom_site_label_3
_geom_angle
O1 V1 N1 102.99(9)
O1 V1 O2 99.79(9)
N1 V1 O2 78.55(8)
O1 V1 O6 94.97(8)
N1 V1 O6 162.02(8)
O2 V1 O6 97.72(8)
O1 V1 O3 95.37(9)
N1 V1 O3 75.76(8)
O2 V1 O3 152.51(7)
O6 V1 O3 103.68(8)
O1 V1 O5 169.91(8)
N1 V1 O5 85.13(8)
O2 V1 O5 87.59(8)
O6 V1 O5 77.11(7)
O3 V1 O5 80.68(8)
O5 S1 C12 105.97(13)
O5 S1 C11 105.22(13)
C12 S1 C11 97.81(16)
O6 S2 C14 103.26(13)
O6 S2 C13 105.82(13)
C14 S2 C13 98.01(14)
C9 N1 C6 122.5(2)
C9 N1 V1 121.36(18)
C6 N1 V1 116.11(17)
C1 O2 V1 113.58(16)
C10 O3 V1 118.11(16)
S1 O5 V1 126.42(10)
S2 O6 V1 120.25(11)
O2 C1 C2 127.8(2)
O2 C1 C6 116.5(2)
C2 C1 C6 115.6(2)
C1 C2 C3 120.0(3)
C4 C3 C2 123.6(3)
C3 C4 C5 119.1(2)
C6 C5 C7 115.9(2)
C6 C5 C4 116.1(2)
C7 C5 C4 128.0(2)
N1 C6 C5 121.1(2)
N1 C6 C1 113.4(2)
C5 C6 C1 125.5(2)
C8 C7 C5 121.4(3)
C7 C8 C9 118.8(3)
N1 C9 C8 120.2(2)
N1 C9 C10 110.5(2)
C8 C9 C10 129.3(2)
O4 C10 O3 126.0(3)
O4 C10 C9 120.1(3)
O3 C10 C9 113.9(2)

loop_
_geom_bond_atom_site_label_1
_geom_bond_atom_site_label_2
_geom_bond_distance
V1 O1 1.6025(18)
V1 N1 2.011(2)
V1 O2 2.0331(19)
V1 O6 2.048(2)
V1 O3 2.0699(19)
V1 O5 2.1982(19)
S1 O5 1.5143(19)
S1 C12 1.757(3)
S1 C11 1.770(3)
S2 O6 1.5332(19)
S2 C14 1.764(3)
S2 C13 1.770(3)
N1 C9 1.318(3)
N1 C6 1.347(3)
O2 C1 1.335(3)
O3 C10 1.293(3)
O4 C10 1.228(3)
C1 C2 1.377(4)
C1 C6 1.425(4)
C2 C3 1.412(4)
C3 C4 1.369(4)
C4 C5 1.414(4)
C5 C6 1.407(4)
C5 C7 1.408(4)
C7 C8 1.378(4)
C8 C9 1.392(4)
C9 C10 1.518(4)
